data_2013349
loop_
_publ_author_name
'N. Sampath'
'S. M. Malathy Sony'
'M. N. Ponnuswamy'
'M. Nethaji'

_publ_section_title
;
 <i>t</i>-3-Isopropyl-1-methyl-<i>r</i>-2,<i>c</i>-6-diphenylpiperidin-4-one
 thiosemicarbazone
;
_journal_issue 6
_journal_name_full 'Acta Crystallographica Section C'
_journal_page_first o346
_journal_page_last o348
_journal_paper_doi 10.1107/S010827010300917X
_journal_volume 59
_journal_year 2003
_chemical_formula_iupac 'C22 H28 N4 S'
_chemical_formula_moiety 'C22 H28 N4 S'
_chemical_formula_sum 'C22 H28 N4 S'
_chemical_formula_weight 380.55
_chemical_name_systematic
;
1-N-Methyl-t-3-isopropyl-r-2,c-6-diphenylpiperidone Thiosemicarbazone
;
_space_group_IT_number 14
_symmetry_cell_setting monoclinic
_symmetry_space_group_name_Hall '-P 2yn'
_symmetry_space_group_name_H-M 'P 1 21/n 1'
_atom_sites_solution_hydrogens geom
_atom_sites_solution_primary direct
_atom_sites_solution_secondary difmap
_audit_creation_method SHELXL-97
_cell_angle_alpha 90.00
_cell_angle_beta 94.317(3)
_cell_angle_gamma 90.00
_cell_formula_units_Z 4
_cell_length_a 11.1794(17)
_cell_length_b 10.0720(16)
_cell_length_c 19.591(3)
_cell_measurement_reflns_used 4891
_cell_measurement_temperature 293(2)
_cell_measurement_theta_max 27.85
_cell_measurement_theta_min 2.03
_cell_volume 2199.7(6)
_computing_cell_refinement 'SAINT (Siemens, 2000)'
_computing_data_collection 'SMART (Siemens, 2000)'
_computing_data_reduction 'SAINT (Siemens, 2000)'
_computing_molecular_graphics ' ZORTEP (Zsolnai, 1998) and PLATON (Spek, 2003)'
_computing_publication_material 'SHELXL97 and PARST (Nardelli, 1995)'
_computing_structure_refinement 'SHELXL97 (Sheldrick, 1997)'
_computing_structure_solution 'SHELXS97 (Sheldrick, 1997)'
_diffrn_ambient_temperature 293(2)
_diffrn_measured_fraction_theta_full 0.935
_diffrn_measured_fraction_theta_max 0.935
_diffrn_measurement_device_type
;
Siemens SMART CCD area detector diffractometer
;
_diffrn_measurement_method '\w scans'
_diffrn_radiation_monochromator graphite
_diffrn_radiation_source 'fine-focus sealed tube'
_diffrn_radiation_type MoK\a
_diffrn_radiation_wavelength 0.71073
_diffrn_reflns_av_R_equivalents 0.0532
_diffrn_reflns_av_sigmaI/netI 0.0424
_diffrn_reflns_limit_h_max 14
_diffrn_reflns_limit_h_min -14
_diffrn_reflns_limit_k_max 13
_diffrn_reflns_limit_k_min -12
_diffrn_reflns_limit_l_max 24
_diffrn_reflns_limit_l_min -25
_diffrn_reflns_number 23481
_diffrn_reflns_theta_full 27.85
_diffrn_reflns_theta_max 27.85
_diffrn_reflns_theta_min 2.03
_diffrn_standards_decay_% none
_diffrn_standards_number 0
_exptl_absorpt_coefficient_mu 0.16
_exptl_absorpt_correction_type none
_exptl_crystal_colour Colorless
_exptl_crystal_density_diffrn 1.149
_exptl_crystal_density_meas ?
_exptl_crystal_density_method 'not measured'
_exptl_crystal_description Needle
_exptl_crystal_F_000 816
_exptl_crystal_size_max 0.40
_exptl_crystal_size_mid 0.36
_exptl_crystal_size_min 0.24
_refine_diff_density_max 0.309
_refine_diff_density_min -0.135
_refine_ls_extinction_method none
_refine_ls_goodness_of_fit_ref 1.071
_refine_ls_hydrogen_treatment constr
_refine_ls_matrix_type full
_refine_ls_number_parameters 244
_refine_ls_number_reflns 4891
_refine_ls_number_restraints 0
_refine_ls_restrained_S_all 1.071
_refine_ls_R_factor_all 0.0969
_refine_ls_R_factor_gt 0.0636
_refine_ls_shift/su_max 0.000
_refine_ls_shift/su_mean 0.000
_refine_ls_structure_factor_coef Fsqd
_refine_ls_weighting_details
;
calc w=1/[\s^2^(Fo^2^)+(0.0674P)^2^+0.3252P] where P=(Fo^2^+2Fc^2^)/3'
;
_refine_ls_weighting_scheme calc
_refine_ls_wR_factor_gt 0.1388
_refine_ls_wR_factor_ref 0.1536
_reflns_number_gt 3490
_reflns_number_total 4891
_reflns_threshold_expression I>2\s(I)
_cod_data_source_file ob1115.cif
_cod_data_source_block I
_cod_depositor_comments
;
The following automatic conversions were performed:
'_symmetry_cell_setting' value 'Monoclinic' changed to 'monoclinic'
according to '/home/saulius/struct/CIF-dictionaries/cif_core.dic'
dictionary named 'cif_core.dic' version 2.4.1 from 2010-06-29.

Automatic conversion script
Id: cif_fix_enum 1527 2010-12-29 10:47:43Z saulius 

The following automatic conversions were performed:

'_symmetry_cell_setting' value 'Monoclinic' changed to 'monoclinic'
according to /home/saulius/struct/CIF-dictionaries/cif_core.dic
dictionary named 'cif_core.dic' version 2.4.1 from 2010-06-29.

Automatic conversion script
Id: cif_fix_values 1715 2011-07-08 13:25:40Z adriana 

The following automatic conversions were performed:

'_exptl_crystal_density_meas' value 'none' was changed to '?' - the
value is perceived as not measured.

Automatic conversion script
Id: cif_fix_values 3008 2015-01-20 13:52:24Z robertas 
;
_cod_original_sg_symbol_H-M 'P 21/n'
_cod_database_code 2013349
_cod_database_fobs_code 2013349

loop_
_symmetry_equiv_pos_as_xyz
'x, y, z'
'-x+1/2, y+1/2, -z+1/2'
'-x, -y, -z'
'x-1/2, -y-1/2, z-1/2'

loop_
_atom_site_label
_atom_site_fract_x
_atom_site_fract_y
_atom_site_fract_z
_atom_site_U_iso_or_equiv
_atom_site_adp_type
_atom_site_calc_flag
_atom_site_refinement_flags
_atom_site_occupancy
_atom_site_disorder_assembly
_atom_site_disorder_group
_atom_site_type_symbol
S1 0.87389(5) 0.62864(5) 0.05643(3) 0.0602(2) Uani d . 1 . . S
N1 1.20047(15) 1.23460(16) 0.18267(8) 0.0489(4) Uani d . 1 . . N
C2 1.09113(19) 1.15872(19) 0.19209(11) 0.0508(5) Uani d . 1 . . C
H2 1.1117 1.0841 0.2229 0.061 Uiso calc R 1 . . H
C3 1.03793(19) 1.1038(2) 0.12424(12) 0.0541(6) Uani d . 1 . . C
H3A 0.9692 1.0486 0.1321 0.065 Uiso calc R 1 . . H
H3B 1.0106 1.1766 0.0946 0.065 Uiso calc R 1 . . H
C4 1.12863(18) 1.02354(19) 0.08989(10) 0.0475(5) Uani d . 1 . . C
C5 1.24152(17) 1.09914(19) 0.07923(10) 0.0457(5) Uani d . 1 . . C
H5 1.2164 1.1745 0.0500 0.055 Uiso calc R 1 . . H
C6 1.29236(18) 1.1608(2) 0.14770(10) 0.0481(5) Uani d . 1 . . C
H6 1.3232 1.0890 0.1779 0.058 Uiso calc R 1 . . H
C7 1.33780(18) 1.0258(2) 0.04102(10) 0.0502(5) Uani d . 1 . . C
H7 1.4043 1.0888 0.0388 0.060 Uiso calc R 1 . . H
C8 1.3921(2) 0.9021(2) 0.07686(13) 0.0641(6) Uani d . 1 . . C
H8A 1.4196 0.9239 0.1231 0.096 Uiso calc R 1 . . H
H8B 1.4584 0.8711 0.0528 0.096 Uiso calc R 1 . . H
H8C 1.3323 0.8337 0.0771 0.096 Uiso calc R 1 . . H
C9 1.2935(2) 0.9976(2) -0.03316(11) 0.0618(6) Uani d . 1 . . C
H9A 1.2615 1.0776 -0.0540 0.093 Uiso calc R 1 . . H
H9B 1.2321 0.9309 -0.0343 0.093 Uiso calc R 1 . . H
H9C 1.3592 0.9667 -0.0578 0.093 Uiso calc R 1 . . H
N10 1.11988(15) 0.90296(16) 0.06982(9) 0.0504(4) Uani d . 1 . . N
N11 1.01446(15) 0.83461(16) 0.07729(10) 0.0572(5) Uani d . 1 . . N
H11 0.9566 0.8712 0.0969 0.069 Uiso calc R 1 . . H
C12 1.00414(19) 0.70923(19) 0.05313(11) 0.0488(5) Uani d . 1 . . C
N13 1.10012(17) 0.66045(19) 0.02694(12) 0.0795(7) Uani d . 1 . . N
H13A 1.1639 0.7080 0.0261 0.095 Uiso calc R 1 . . H
H13B 1.0990 0.5811 0.0107 0.095 Uiso calc R 1 . . H
C14 0.99709(19) 1.2431(2) 0.22341(10) 0.0501(5) Uani d . 1 . . C
C15 0.9337(2) 1.1945(2) 0.27554(12) 0.0643(6) Uani d . 1 . . C
H15 0.9509 1.1103 0.2930 0.077 Uiso calc R 1 . . H
C16 0.8448(2) 1.2696(3) 0.30220(13) 0.0770(8) Uani d . 1 . . C
H16 0.8024 1.2350 0.3372 0.092 Uiso calc R 1 . . H
C17 0.8187(2) 1.3935(3) 0.27775(14) 0.0755(8) Uani d . 1 . . C
H17 0.7598 1.4443 0.2964 0.091 Uiso calc R 1 . . H
C18 0.8798(2) 1.4423(3) 0.22569(13) 0.0719(7) Uani d . 1 . . C
H18 0.8611 1.5263 0.2082 0.086 Uiso calc R 1 . . H
C19 0.9689(2) 1.3692(2) 0.19852(12) 0.0614(6) Uani d . 1 . . C
H19 1.0103 1.4044 0.1633 0.074 Uiso calc R 1 . . H
C20 1.39508(19) 1.2528(2) 0.13467(11) 0.0513(5) Uani d . 1 . . C
C21 1.3733(2) 1.3710(2) 0.10059(13) 0.0678(7) Uani d . 1 . . C
H21 1.2949 1.3963 0.0877 0.081 Uiso calc R 1 . . H
C22 1.4679(3) 1.4525(3) 0.08530(15) 0.0937(10) Uani d . 1 . . C
H22 1.4529 1.5323 0.0624 0.112 Uiso calc R 1 . . H
C23 1.5828(3) 1.4151(4) 0.1040(2) 0.1087(14) Uani d . 1 . . C
H23 1.6461 1.4690 0.0930 0.130 Uiso calc R 1 . . H
C24 1.6058(3) 1.3001(4) 0.1386(2) 0.1006(11) Uani d . 1 . . C
H24 1.6845 1.2761 0.1517 0.121 Uiso calc R 1 . . H
C25 1.5123(2) 1.2189(3) 0.15409(13) 0.0730(7) Uani d . 1 . . C
H25 1.5284 1.1403 0.1779 0.088 Uiso calc R 1 . . H
C26 1.2535(2) 1.2789(3) 0.25018(13) 0.0772(8) Uani d . 1 . . C
H26A 1.3245 1.3300 0.2443 0.116 Uiso calc R 1 . . H
H26B 1.2739 1.2028 0.2782 0.116 Uiso calc R 1 . . H
H26C 1.1965 1.3327 0.2720 0.116 Uiso calc R 1 . . H

loop_
_atom_site_aniso_label
_atom_site_aniso_U_11
_atom_site_aniso_U_22
_atom_site_aniso_U_33
_atom_site_aniso_U_12
_atom_site_aniso_U_13
_atom_site_aniso_U_23
S1 0.0608(4) 0.0414(3) 0.0807(4) -0.0143(3) 0.0213(3) -0.0090(3)
N1 0.0543(10) 0.0453(10) 0.0481(10) -0.0085(8) 0.0096(8) -0.0110(8)
C2 0.0606(13) 0.0401(11) 0.0531(13) -0.0011(10) 0.0140(10) -0.0016(9)
C3 0.0505(12) 0.0467(12) 0.0663(14) -0.0079(9) 0.0124(10) -0.0162(10)
C4 0.0479(12) 0.0423(11) 0.0530(12) -0.0065(9) 0.0091(9) -0.0108(9)
C5 0.0497(12) 0.0399(11) 0.0482(12) -0.0070(9) 0.0075(9) -0.0049(9)
C6 0.0526(12) 0.0430(11) 0.0490(12) -0.0047(9) 0.0058(9) -0.0042(9)
C7 0.0485(12) 0.0508(12) 0.0528(12) -0.0093(9) 0.0131(9) -0.0101(10)
C8 0.0555(14) 0.0642(15) 0.0737(16) 0.0035(11) 0.0127(12) -0.0046(12)
C9 0.0636(15) 0.0675(15) 0.0563(13) -0.0081(12) 0.0169(11) -0.0127(12)
N10 0.0472(10) 0.0420(9) 0.0634(11) -0.0091(8) 0.0139(8) -0.0128(8)
N11 0.0504(10) 0.0423(10) 0.0818(13) -0.0105(8) 0.0233(9) -0.0195(9)
C12 0.0532(12) 0.0365(10) 0.0574(13) -0.0041(9) 0.0082(10) -0.0039(9)
N13 0.0587(12) 0.0473(11) 0.136(2) -0.0126(9) 0.0293(12) -0.0362(12)
C14 0.0598(13) 0.0449(12) 0.0468(12) -0.0069(10) 0.0115(10) -0.0074(9)
C15 0.0787(17) 0.0579(14) 0.0585(14) -0.0093(12) 0.0207(12) -0.0015(11)
C16 0.0758(18) 0.095(2) 0.0641(16) -0.0142(16) 0.0313(14) -0.0131(15)
C17 0.0673(17) 0.088(2) 0.0724(18) 0.0100(15) 0.0142(13) -0.0278(15)
C18 0.0868(19) 0.0620(15) 0.0671(16) 0.0153(14) 0.0066(14) -0.0114(13)
C19 0.0786(16) 0.0525(13) 0.0552(14) 0.0020(12) 0.0195(12) -0.0042(11)
C20 0.0531(13) 0.0519(13) 0.0488(12) -0.0120(10) 0.0036(10) -0.0137(10)
C21 0.0764(17) 0.0596(15) 0.0667(16) -0.0237(13) 0.0007(13) -0.0032(12)
C22 0.120(3) 0.083(2) 0.080(2) -0.049(2) 0.0182(19) -0.0046(16)
C23 0.096(3) 0.122(3) 0.114(3) -0.067(2) 0.045(2) -0.054(2)
C24 0.0555(17) 0.121(3) 0.126(3) -0.0268(19) 0.0084(17) -0.059(2)
C25 0.0597(16) 0.0779(17) 0.0801(18) -0.0076(13) -0.0038(13) -0.0273(14)
C26 0.0761(17) 0.097(2) 0.0591(15) -0.0133(15) 0.0084(12) -0.0270(14)

loop_
_atom_type_symbol
_atom_type_description
_atom_type_scat_dispersion_real
_atom_type_scat_dispersion_imag
_atom_type_scat_source
C C 0.0033 0.0016 'International Tables Vol C Tables 4.2.6.8 and 6.1.1.4'
H H 0.0000 0.0000 'International Tables Vol C Tables 4.2.6.8 and 6.1.1.4'
N N 0.0061 0.0033 'International Tables Vol C Tables 4.2.6.8 and 6.1.1.4'
S S 0.1246 0.1234 'International Tables Vol C Tables 4.2.6.8 and 6.1.1.4'

loop_
_geom_angle_atom_site_label_1
_geom_angle_atom_site_label_2
_geom_angle_atom_site_label_3
_geom_angle
_geom_angle_publ_flag
C2 N1 C26 109.10(17) ?
C2 N1 C6 114.30(15) ?
C26 N1 C6 108.73(17) ?
N1 C2 C14 111.66(16) ?
N1 C2 C3 110.81(17) ?
C14 C2 C3 108.68(17) ?
N1 C2 H2 108.5 ?
C14 C2 H2 108.5 ?
C3 C2 H2 108.5 ?
C4 C3 C2 110.88(18) ?
C4 C3 H3A 109.5 ?
C2 C3 H3A 109.5 ?
C4 C3 H3B 109.5 ?
C2 C3 H3B 109.5 ?
H3A C3 H3B 108.1 ?
N10 C4 C3 127.83(18) ?
N10 C4 C5 118.99(17) ?
C3 C4 C5 113.18(16) ?
C4 C5 C7 116.65(16) ?
C4 C5 C6 109.91(16) ?
C7 C5 C6 112.84(17) ?
C4 C5 H5 105.5 ?
C7 C5 H5 105.5 ?
C6 C5 H5 105.5 ?
N1 C6 C20 109.46(16) ?
N1 C6 C5 112.40(16) ?
C20 C6 C5 109.49(16) ?
N1 C6 H6 108.5 ?
C20 C6 H6 108.5 ?
C5 C6 H6 108.5 ?
C9 C7 C8 111.93(18) ?
C9 C7 C5 111.27(18) ?
C8 C7 C5 115.67(18) ?
C9 C7 H7 105.7 ?
C8 C7 H7 105.7 ?
C5 C7 H7 105.7 ?
C7 C8 H8A 109.5 ?
C7 C8 H8B 109.5 ?
H8A C8 H8B 109.5 ?
C7 C8 H8C 109.5 ?
H8A C8 H8C 109.5 ?
H8B C8 H8C 109.5 ?
C7 C9 H9A 109.5 ?
C7 C9 H9B 109.5 ?
H9A C9 H9B 109.5 ?
C7 C9 H9C 109.5 ?
H9A C9 H9C 109.5 ?
H9B C9 H9C 109.5 ?
C4 N10 N11 119.13(16) y
C12 N11 N10 118.66(17) y
C12 N11 H11 120.7 ?
N10 N11 H11 120.7 ?
N13 C12 N11 115.74(18) y
N13 C12 S1 124.78(16) y
N11 C12 S1 119.47(16) y
C12 N13 H13A 120.0 ?
C12 N13 H13B 120.0 ?
H13A N13 H13B 120.0 ?
C15 C14 C19 118.0(2) ?
C15 C14 C2 120.8(2) ?
C19 C14 C2 121.10(19) ?
C14 C15 C16 120.8(2) ?
C14 C15 H15 119.6 ?
C16 C15 H15 119.6 ?
C17 C16 C15 120.7(2) ?
C17 C16 H16 119.7 ?
C15 C16 H16 119.7 ?
C16 C17 C18 119.2(2) ?
C16 C17 H17 120.4 ?
C18 C17 H17 120.4 ?
C17 C18 C19 120.9(3) ?
C17 C18 H18 119.5 ?
C19 C18 H18 119.5 ?
C18 C19 C14 120.4(2) ?
C18 C19 H19 119.8 ?
C14 C19 H19 119.8 ?
C21 C20 C25 118.5(2) ?
C21 C20 C6 120.2(2) ?
C25 C20 C6 121.3(2) ?
C20 C21 C22 120.4(3) ?
C20 C21 H21 119.8 ?
C22 C21 H21 119.8 ?
C23 C22 C21 119.8(3) ?
C23 C22 H22 120.1 ?
C21 C22 H22 120.1 ?
C24 C23 C22 120.7(3) ?
C24 C23 H23 119.7 ?
C22 C23 H23 119.7 ?
C23 C24 C25 119.8(3) ?
C23 C24 H24 120.1 ?
C25 C24 H24 120.1 ?
C20 C25 C24 120.8(3) ?
C20 C25 H25 119.6 ?
C24 C25 H25 119.6 ?
N1 C26 H26A 109.5 ?
N1 C26 H26B 109.5 ?
H26A C26 H26B 109.5 ?
N1 C26 H26C 109.5 ?
H26A C26 H26C 109.5 ?
H26B C26 H26C 109.5 ?

loop_
_geom_bond_atom_site_label_1
_geom_bond_atom_site_label_2
_geom_bond_site_symmetry_2
_geom_bond_distance
_geom_bond_publ_flag
S1 C12 . 1.673(2) y
N1 C2 . 1.465(2) ?
N1 C26 . 1.477(3) ?
N1 C6 . 1.478(2) ?
C2 C14 . 1.517(3) ?
C2 C3 . 1.519(3) ?
C2 H2 . 0.9800 ?
C3 C4 . 1.496(3) ?
C3 H3A . 0.9700 ?
C3 H3B . 0.9700 ?
C4 N10 . 1.278(2) y
C4 C5 . 1.502(3) ?
C5 C7 . 1.544(3) ?
C5 C6 . 1.547(3) ?
C5 H5 . 0.9800 ?
C6 C20 . 1.512(3) ?
C6 H6 . 0.9800 ?
C7 C9 . 1.526(3) ?
C7 C8 . 1.534(3) ?
C7 H7 . 0.9800 ?
C8 H8A . 0.9600 ?
C8 H8B . 0.9600 ?
C8 H8C . 0.9600 ?
C9 H9A . 0.9600 ?
C9 H9B . 0.9600 ?
C9 H9C . 0.9600 ?
N10 N11 . 1.382(2) y
N11 C12 . 1.350(2) y
N11 H11 . 0.8600 ?
C12 N13 . 1.319(3) y
N13 H13A . 0.8600 ?
N13 H13B . 0.8600 ?
C14 C15 . 1.376(3) ?
C14 C19 . 1.388(3) ?
C15 C16 . 1.382(3) ?
C15 H15 . 0.9300 ?
C16 C17 . 1.361(4) ?
C16 H16 . 0.9300 ?
C17 C18 . 1.361(4) ?
C17 H17 . 0.9300 ?
C18 C19 . 1.378(3) ?
C18 H18 . 0.9300 ?
C19 H19 . 0.9300 ?
C20 C21 . 1.378(3) ?
C20 C25 . 1.379(3) ?
C21 C22 . 1.389(3) ?
C21 H21 . 0.9300 ?
C22 C23 . 1.362(5) ?
C22 H22 . 0.9300 ?
C23 C24 . 1.356(5) ?
C23 H23 . 0.9300 ?
C24 C25 . 1.380(4) ?
C24 H24 . 0.9300 ?
C25 H25 . 0.9300 ?
C26 H26A . 0.9600 ?
C26 H26B . 0.9600 ?
C26 H26C . 0.9600 ?

loop_
_geom_hbond_atom_site_label_D
_geom_hbond_atom_site_label_H
_geom_hbond_atom_site_label_A
_geom_hbond_site_symmetry_A
_geom_hbond_distance_DH
_geom_hbond_distance_HA
_geom_hbond_distance_DA
_geom_hbond_angle_DHA
_geom_hbond_publ_flag
N13 H13B S1 3_765 0.86 2.52 3.362(2) 167 y
N13 H13A N10 . 0.86 2.21 2.587(3) 106 y
C8 H8 Cg1 2_545 0.96 3.21 4.004 142 y
C24 H24 Cg1 1_655 0.93 3.07 3.884 148 y

loop_
_geom_torsion_atom_site_label_1
_geom_torsion_atom_site_label_2
_geom_torsion_atom_site_label_3
_geom_torsion_atom_site_label_4
_geom_torsion
_geom_torsion_publ_flag
C26 N1 C2 C14 62.3(2) ?
C6 N1 C2 C14 -175.77(17) ?
C26 N1 C2 C3 -176.42(18) y
C6 N1 C2 C3 -54.5(2) ?
N1 C2 C3 C4 54.9(2) ?
C14 C2 C3 C4 177.99(17) ?
C2 C3 C4 N10 124.0(2) ?
C2 C3 C4 C5 -55.9(2) ?
N10 C4 C5 C7 2.8(3) y
C3 C4 C5 C7 -177.23(18) y
N10 C4 C5 C6 -127.2(2) ?
C3 C4 C5 C6 52.7(2) ?
C2 N1 C6 C20 174.42(17) ?
C26 N1 C6 C20 -63.4(2) ?
C2 N1 C6 C5 52.5(2) ?
C26 N1 C6 C5 174.69(18) y
C4 C5 C6 N1 -49.9(2) ?
C7 C5 C6 N1 178.01(16) y
C4 C5 C6 C20 -171.78(17) ?
C7 C5 C6 C20 56.1(2) y
C4 C5 C7 C9 65.9(2) ?
C6 C5 C7 C9 -165.44(17) ?
C4 C5 C7 C8 -63.3(3) ?
C6 C5 C7 C8 65.4(2) ?
C3 C4 N10 N11 2.4(3) ?
C5 C4 N10 N11 -177.67(18) ?
C4 N10 N11 C12 177.1(2) y
N10 N11 C12 N13 3.1(3) y
N10 N11 C12 S1 -175.54(15) y
N1 C2 C14 C15 -135.7(2) ?
C3 C2 C14 C15 101.8(2) ?
N1 C2 C14 C19 47.0(3) ?
C3 C2 C14 C19 -75.5(2) ?
C19 C14 C15 C16 -0.1(4) ?
C2 C14 C15 C16 -177.5(2) ?
C14 C15 C16 C17 -0.5(4) ?
C15 C16 C17 C18 1.2(4) ?
C16 C17 C18 C19 -1.3(4) ?
C17 C18 C19 C14 0.7(4) ?
C15 C14 C19 C18 0.0(3) ?
C2 C14 C19 C18 177.3(2) ?
N1 C6 C20 C21 -53.8(3) ?
C5 C6 C20 C21 69.8(2) ?
N1 C6 C20 C25 128.6(2) ?
C5 C6 C20 C25 -107.8(2) ?
C25 C20 C21 C22 1.1(3) ?
C6 C20 C21 C22 -176.6(2) ?
C20 C21 C22 C23 0.1(4) ?
C21 C22 C23 C24 -1.2(5) ?
C22 C23 C24 C25 1.0(5) ?
C21 C20 C25 C24 -1.3(3) ?
C6 C20 C25 C24 176.3(2) ?
C23 C24 C25 C20 0.3(4) ?
